data_7224626
loop_
_publ_author_name
'Sivakumar, Reajean'
'Askari, Mohammad S.'
'Woo, Simon'
'Madwar, Carolin'
'Ottenwaelder, Xavier'
'Bohle, D. Scott'
'Cuccia, Louis A.'

_publ_section_title
;
 Homochiral crystal generation via sequential dehydration and Viedma
 ripening
;
_journal_issue 23
_journal_name_full CrystEngComm
_journal_page_first 4277
_journal_paper_doi 10.1039/C6CE00119J
_journal_volume 18
_journal_year 2016
_chemical_formula_moiety 'C22 H20 N2 O2, 0.589(H2 O)'
_chemical_formula_sum 'C22 H21.18 N2 O2.59'
_chemical_formula_weight 354.99
_chemical_name_systematic
; 
 ? 
;
_space_group_crystal_system monoclinic
_space_group_IT_number 14
_space_group_name_Hall '-P 2yn'
_space_group_name_H-M_alt 'P 1 21/n 1'
_symmetry_space_group_name_Hall '-P 2yn'
_symmetry_space_group_name_H-M 'P 1 21/n 1'
_atom_sites_solution_hydrogens mixed
_audit_creation_method SHELXL-2014
_audit_update_record
;
2016-03-03 deposited with the CCDC.
2016-03-16 downloaded from the CCDC.
;
_cell_angle_alpha 90
_cell_angle_beta 109.6520(10)
_cell_angle_gamma 90
_cell_formula_units_Z 4
_cell_length_a 9.1639(9)
_cell_length_b 21.320(2)
_cell_length_c 10.0007(10)
_cell_measurement_reflns_used 9480
_cell_measurement_temperature 110(2)
_cell_measurement_theta_max 27.64
_cell_measurement_theta_min 2.36
_cell_volume 1840.1(3)
_computing_cell_refinement 'Bruker SAINT'
_computing_data_collection 'Bruker APEX2'
_computing_data_reduction 'Bruker SAINT'
_computing_molecular_graphics 'Bruker SHELXTL'
_computing_publication_material 'Bruker SHELXTL'
_computing_structure_refinement 'SHELXL-2014 (Sheldrick, 2014)'
_computing_structure_solution 'SHELXS-97 (Sheldrick 2008)'
_diffrn_ambient_temperature 110(2)
_diffrn_measured_fraction_theta_full 0.999
_diffrn_measured_fraction_theta_max 0.996
_diffrn_measurement_device_type 'Bruker APEX-II CCD'
_diffrn_measurement_method '\f and \w scans'
_diffrn_radiation_type MoK\a
_diffrn_radiation_wavelength 0.71073
_diffrn_reflns_av_R_equivalents 0.0336
_diffrn_reflns_av_unetI/netI 0.0230
_diffrn_reflns_Laue_measured_fraction_full 0.999
_diffrn_reflns_Laue_measured_fraction_max 0.996
_diffrn_reflns_limit_h_max 11
_diffrn_reflns_limit_h_min -11
_diffrn_reflns_limit_k_max 27
_diffrn_reflns_limit_k_min -27
_diffrn_reflns_limit_l_max 13
_diffrn_reflns_limit_l_min -12
_diffrn_reflns_number 21466
_diffrn_reflns_point_group_measured_fraction_full 0.999
_diffrn_reflns_point_group_measured_fraction_max 0.996
_diffrn_reflns_theta_full 25.000
_diffrn_reflns_theta_max 27.640
_diffrn_reflns_theta_min 1.910
_exptl_absorpt_coefficient_mu 0.085
_exptl_absorpt_correction_T_max 0.7456
_exptl_absorpt_correction_T_min 0.6985
_exptl_absorpt_correction_type multi-scan
_exptl_absorpt_process_details 'SADABS-2014/2 - Bruker AXS'
_exptl_crystal_colour colourless
_exptl_crystal_density_diffrn 1.281
_exptl_crystal_description rhomb
_exptl_crystal_F_000 752
_exptl_crystal_size_max 0.618
_exptl_crystal_size_mid 0.582
_exptl_crystal_size_min 0.252
_refine_diff_density_max 0.305
_refine_diff_density_min -0.222
_refine_diff_density_rms 0.040
_refine_ls_extinction_method none
_refine_ls_goodness_of_fit_ref 1.083
_refine_ls_hydrogen_treatment constr
_refine_ls_matrix_type full
_refine_ls_number_parameters 247
_refine_ls_number_reflns 4267
_refine_ls_number_restraints 0
_refine_ls_restrained_S_all 1.083
_refine_ls_R_factor_all 0.0522
_refine_ls_R_factor_gt 0.0444
_refine_ls_shift/su_max 0.000
_refine_ls_shift/su_mean 0.000
_refine_ls_structure_factor_coef Fsqd
_refine_ls_weighting_details 'w=1/[\s^2^(Fo^2^)+(0.0314P)^2^+1.0969P] where P=(Fo^2^+2Fc^2^)/3'
_refine_ls_weighting_scheme calc
_refine_ls_wR_factor_gt 0.1025
_refine_ls_wR_factor_ref 0.1072
_reflns_Friedel_coverage 0.000
_reflns_number_gt 3714
_reflns_number_total 4267
_reflns_threshold_expression 'I > 2\s(I)'
_cod_data_source_file c6ce00119j2.cif
_cod_data_source_block mo_Reajean1b_0m
_cod_depositor_comments 'Adding full bibliography for 7224626--7224628.cif.'
_cod_database_code 7224626
_shelx_space_group_comment
; 
The symmetry employed for this shelxl refinement is uniquely defined 
by the following loop, which should always be used as a source of 
symmetry information in preference to the above space-group names. 
They are only intended as comments. 
;
_shelx_estimated_absorpt_t_min 0.950
_shelx_estimated_absorpt_t_max 0.979
_shelxl_version_number 2014-3

loop_
_space_group_symop_operation_xyz
'x, y, z'
'-x+1/2, y+1/2, -z+1/2'
'-x, -y, -z'
'x-1/2, -y-1/2, z-1/2'

loop_
_atom_site_label
_atom_site_type_symbol
_atom_site_fract_x
_atom_site_fract_y
_atom_site_fract_z
_atom_site_U_iso_or_equiv
_atom_site_adp_type
_atom_site_occupancy
_atom_site_site_symmetry_order
_atom_site_calc_flag
_atom_site_refinement_flags_posn
_atom_site_refinement_flags_adp
_atom_site_refinement_flags_occupancy
O1 O 0.69754(13) 0.24181(5) 0.07259(11) 0.0314(2) Uani 1 1 d . . .
C10 C 1.03445(15) 0.38681(6) 0.35982(14) 0.0216(3) Uani 1 1 d . . .
H10 H 1.0779 0.3513 0.4165 0.026 Uiso 1 1 calc R U .
O2 O 0.43611(13) 0.41497(6) -0.05281(13) 0.0441(3) Uani 1 1 d . . .
C7 C 0.78164(15) 0.28847(6) 0.09120(14) 0.0208(3) Uani 1 1 d . . .
N1 N 0.82758(12) 0.31971(5) 0.21719(11) 0.0184(2) Uani 1 1 d . . .
N2 N 0.69491(14) 0.43038(5) 0.04145(13) 0.0254(3) Uani 1 1 d . . .
C15 C 0.70312(19) 0.45262(7) -0.09521(17) 0.0333(3) Uani 1 1 d . . .
H15A H 0.6172 0.4347 -0.1730 0.050 Uiso 1 1 calc R U .
H15B H 0.8017 0.4395 -0.1046 0.050 Uiso 1 1 calc R U .
H15C H 0.6959 0.4985 -0.0990 0.050 Uiso 1 1 calc R U .
C3 C 0.94885(19) 0.33176(7) -0.24914(16) 0.0319(3) Uani 1 1 d . . .
H3 H 0.9855 0.3394 -0.3259 0.038 Uiso 1 1 calc R U .
C2 C 1.04845(18) 0.33840(7) -0.11020(16) 0.0276(3) Uani 1 1 d . . .
H2 H 1.1530 0.3507 -0.0920 0.033 Uiso 1 1 calc R U .
C1 C 0.99471(16) 0.32698(6) 0.00220(15) 0.0227(3) Uani 1 1 d . . .
H1 H 1.0627 0.3316 0.0972 0.027 Uiso 1 1 calc R U .
C6 C 0.84126(16) 0.30879(6) -0.02436(14) 0.0209(3) Uani 1 1 d . . .
C9 C 0.90040(14) 0.38008(6) 0.24220(14) 0.0181(3) Uani 1 1 d . . .
C14 C 0.83582(15) 0.43307(6) 0.16089(15) 0.0217(3) Uani 1 1 d . . .
C16 C 0.55423(17) 0.41738(7) 0.05270(17) 0.0293(3) Uani 1 1 d . . .
C17 C 0.54105(15) 0.40650(6) 0.19544(17) 0.0270(3) Uani 1 1 d . . .
C22 C 0.60658(16) 0.44663(7) 0.31071(17) 0.0282(3) Uani 1 1 d . . .
H22 H 0.6704 0.4805 0.3023 0.034 Uiso 1 1 calc R U .
C21 C 0.57880(17) 0.43717(7) 0.43709(18) 0.0325(3) Uani 1 1 d . . .
H21 H 0.6238 0.4646 0.5150 0.039 Uiso 1 1 calc R U .
C20 C 0.48552(17) 0.38785(8) 0.45071(19) 0.0348(4) Uani 1 1 d . . .
H20 H 0.4670 0.3815 0.5377 0.042 Uiso 1 1 calc R U .
C11 C 1.10512(16) 0.44506(7) 0.39498(16) 0.0273(3) Uani 1 1 d . . .
H11 H 1.1954 0.4493 0.4764 0.033 Uiso 1 1 calc R U .
C12 C 1.04397(17) 0.49693(7) 0.31125(18) 0.0310(3) Uani 1 1 d . . .
H12 H 1.0935 0.5366 0.3339 0.037 Uiso 1 1 calc R U .
C13 C 0.91055(17) 0.49076(6) 0.19463(17) 0.0282(3) Uani 1 1 d . . .
H13 H 0.8694 0.5263 0.1369 0.034 Uiso 1 1 calc R U .
C19 C 0.41962(17) 0.34799(7) 0.3367(2) 0.0361(4) Uani 1 1 d . . .
H19 H 0.3561 0.3142 0.3457 0.043 Uiso 1 1 calc R U .
C18 C 0.44606(16) 0.35733(7) 0.20977(19) 0.0324(3) Uani 1 1 d . . .
H18 H 0.3994 0.3302 0.1318 0.039 Uiso 1 1 calc R U .
C8 C 0.79701(16) 0.29032(7) 0.33836(14) 0.0242(3) Uani 1 1 d . . .
H8A H 0.7065 0.2628 0.3033 0.036 Uiso 1 1 calc R U .
H8B H 0.7768 0.3230 0.3988 0.036 Uiso 1 1 calc R U .
H8C H 0.8874 0.2656 0.3936 0.036 Uiso 1 1 calc R U .
C5 C 0.74205(17) 0.30217(7) -0.16450(15) 0.0268(3) Uani 1 1 d . . .
H5 H 0.6376 0.2896 -0.1834 0.032 Uiso 1 1 calc R U .
C4 C 0.79621(19) 0.31398(7) -0.27605(16) 0.0321(3) Uani 1 1 d . . .
H4 H 0.7283 0.3099 -0.3712 0.039 Uiso 1 1 calc R U .
O1S O 0.3033(3) 0.38035(10) 0.6794(2) 0.0536(9) Uani 0.589(5) 1 d . . P
H1S H 0.2765 0.3384 0.6687 0.064 Uiso 0.589(5) 1 d R U P
H2S H 0.3593 0.3881 0.7717 0.064 Uiso 0.589(5) 1 d R U P

loop_
_atom_site_aniso_label
_atom_site_aniso_U_11
_atom_site_aniso_U_22
_atom_site_aniso_U_33
_atom_site_aniso_U_23
_atom_site_aniso_U_13
_atom_site_aniso_U_12
O1 0.0391(6) 0.0244(5) 0.0283(5) -0.0036(4) 0.0082(5) -0.0125(4)
C10 0.0192(6) 0.0219(6) 0.0252(7) -0.0024(5) 0.0095(5) 0.0008(5)
O2 0.0273(6) 0.0478(7) 0.0455(7) -0.0015(6) -0.0034(5) 0.0030(5)
C7 0.0211(6) 0.0163(6) 0.0224(6) 0.0008(5) 0.0041(5) 0.0012(5)
N1 0.0203(5) 0.0154(5) 0.0200(5) 0.0006(4) 0.0074(4) -0.0012(4)
N2 0.0247(6) 0.0193(5) 0.0294(6) 0.0031(5) 0.0055(5) 0.0050(4)
C15 0.0383(8) 0.0264(7) 0.0330(8) 0.0093(6) 0.0092(7) 0.0105(6)
C3 0.0444(9) 0.0285(7) 0.0277(7) 0.0063(6) 0.0185(7) 0.0119(6)
C2 0.0304(7) 0.0229(7) 0.0331(8) 0.0014(6) 0.0156(6) 0.0071(6)
C1 0.0261(7) 0.0178(6) 0.0237(6) -0.0006(5) 0.0079(5) 0.0051(5)
C6 0.0269(7) 0.0140(6) 0.0215(6) 0.0000(5) 0.0079(5) 0.0037(5)
C9 0.0184(6) 0.0156(6) 0.0231(6) -0.0027(5) 0.0107(5) -0.0004(5)
C14 0.0198(6) 0.0178(6) 0.0289(7) -0.0012(5) 0.0100(5) 0.0023(5)
C16 0.0229(7) 0.0201(7) 0.0405(8) -0.0006(6) 0.0049(6) 0.0047(5)
C17 0.0159(6) 0.0203(6) 0.0426(8) -0.0006(6) 0.0071(6) 0.0043(5)
C22 0.0187(6) 0.0206(7) 0.0465(9) -0.0041(6) 0.0125(6) 0.0014(5)
C21 0.0217(7) 0.0306(8) 0.0463(9) -0.0077(7) 0.0130(6) 0.0031(6)
C20 0.0243(7) 0.0351(8) 0.0487(10) 0.0015(7) 0.0173(7) 0.0049(6)
C11 0.0210(6) 0.0285(7) 0.0329(8) -0.0089(6) 0.0097(6) -0.0039(5)
C12 0.0280(7) 0.0192(7) 0.0481(9) -0.0077(6) 0.0158(7) -0.0060(5)
C13 0.0275(7) 0.0165(6) 0.0426(8) 0.0010(6) 0.0143(6) 0.0014(5)
C19 0.0223(7) 0.0272(7) 0.0604(11) 0.0026(7) 0.0158(7) -0.0009(6)
C18 0.0200(7) 0.0233(7) 0.0501(9) -0.0039(6) 0.0067(6) -0.0007(5)
C8 0.0259(7) 0.0246(7) 0.0238(7) 0.0033(5) 0.0106(5) -0.0022(5)
C5 0.0294(7) 0.0245(7) 0.0237(7) 0.0005(5) 0.0053(6) 0.0045(5)
C4 0.0399(8) 0.0315(8) 0.0214(7) 0.0027(6) 0.0057(6) 0.0094(6)
O1S 0.093(2) 0.0438(13) 0.0187(10) -0.0034(8) 0.0111(11) -0.0259(12)

loop_
_atom_type_symbol
_atom_type_description
_atom_type_scat_dispersion_real
_atom_type_scat_dispersion_imag
_atom_type_scat_source
C C 0.0033 0.0016 'International Tables Vol C Tables 4.2.6.8 and 6.1.1.4'
H H 0.0000 0.0000 'International Tables Vol C Tables 4.2.6.8 and 6.1.1.4'
N N 0.0061 0.0033 'International Tables Vol C Tables 4.2.6.8 and 6.1.1.4'
O O 0.0106 0.0060 'International Tables Vol C Tables 4.2.6.8 and 6.1.1.4'

loop_
_geom_angle_atom_site_label_1
_geom_angle_atom_site_label_2
_geom_angle_atom_site_label_3
_geom_angle
C11 C10 C9 120.60(13)
C11 C10 H10 119.7
C9 C10 H10 119.7
O1 C7 N1 121.16(12)
O1 C7 C6 119.21(12)
N1 C7 C6 119.53(11)
C7 N1 C9 125.62(11)
C7 N1 C8 117.94(11)
C9 N1 C8 116.42(10)
C16 N2 C14 123.50(12)
C16 N2 C15 119.23(12)
C14 N2 C15 116.56(12)
N2 C15 H15A 109.5
N2 C15 H15B 109.5
H15A C15 H15B 109.5
N2 C15 H15C 109.5
H15A C15 H15C 109.5
H15B C15 H15C 109.5
C4 C3 C2 120.19(14)
C4 C3 H3 119.9
C2 C3 H3 119.9
C3 C2 C1 119.86(14)
C3 C2 H2 120.1
C1 C2 H2 120.1
C2 C1 C6 120.16(13)
C2 C1 H1 119.9
C6 C1 H1 119.9
C1 C6 C5 119.54(13)
C1 C6 C7 122.61(12)
C5 C6 C7 117.46(12)
C10 C9 C14 119.15(12)
C10 C9 N1 117.81(11)
C14 C9 N1 122.82(11)
C13 C14 C9 119.60(12)
C13 C14 N2 117.92(12)
C9 C14 N2 122.47(12)
O2 C16 N2 121.45(15)
O2 C16 C17 118.85(14)
N2 C16 C17 119.70(13)
C22 C17 C18 118.88(15)
C22 C17 C16 122.92(13)
C18 C17 C16 117.90(14)
C21 C22 C17 120.22(14)
C21 C22 H22 119.9
C17 C22 H22 119.9
C22 C21 C20 120.47(15)
C22 C21 H21 119.8
C20 C21 H21 119.8
C19 C20 C21 119.65(16)
C19 C20 H20 120.2
C21 C20 H20 120.2
C12 C11 C10 120.03(13)
C12 C11 H11 120.0
C10 C11 H11 120.0
C13 C12 C11 119.77(13)
C13 C12 H12 120.1
C11 C12 H12 120.1
C12 C13 C14 120.75(13)
C12 C13 H13 119.6
C14 C13 H13 119.6
C18 C19 C20 120.24(15)
C18 C19 H19 119.9
C20 C19 H19 119.9
C19 C18 C17 120.54(15)
C19 C18 H18 119.7
C17 C18 H18 119.7
N1 C8 H8A 109.5
N1 C8 H8B 109.5
H8A C8 H8B 109.5
N1 C8 H8C 109.5
H8A C8 H8C 109.5
H8B C8 H8C 109.5
C4 C5 C6 119.98(14)
C4 C5 H5 120.0
C6 C5 H5 120.0
C3 C4 C5 120.27(14)
C3 C4 H4 119.9
C5 C4 H4 119.9
H1S O1S H2S 109.4

loop_
_geom_bond_atom_site_label_1
_geom_bond_atom_site_label_2
_geom_bond_distance
O1 C7 1.2336(16)
C10 C11 1.3899(19)
C10 C9 1.3933(18)
C10 H10 0.9500
O2 C16 1.2327(18)
C7 N1 1.3607(17)
C7 C6 1.4989(19)
N1 C9 1.4326(16)
N1 C8 1.4724(16)
N2 C16 1.3598(19)
N2 C14 1.4353(17)
N2 C15 1.4721(19)
C15 H15A 0.9800
C15 H15B 0.9800
C15 H15C 0.9800
C3 C4 1.385(2)
C3 C2 1.390(2)
C3 H3 0.9500
C2 C1 1.392(2)
C2 H2 0.9500
C1 C6 1.395(2)
C1 H1 0.9500
C6 C5 1.3978(19)
C9 C14 1.4014(18)
C14 C13 1.3929(19)
C16 C17 1.491(2)
C17 C22 1.399(2)
C17 C18 1.400(2)
C22 C21 1.385(2)
C22 H22 0.9500
C21 C20 1.390(2)
C21 H21 0.9500
C20 C19 1.387(2)
C20 H20 0.9500
C11 C12 1.386(2)
C11 H11 0.9500
C12 C13 1.383(2)
C12 H12 0.9500
C13 H13 0.9500
C19 C18 1.384(2)
C19 H19 0.9500
C18 H18 0.9500
C8 H8A 0.9800
C8 H8B 0.9800
C8 H8C 0.9800
C5 C4 1.388(2)
C5 H5 0.9500
C4 H4 0.9500
O1S H1S 0.9234
O1S H2S 0.9076

loop_
_geom_torsion_atom_site_label_1
_geom_torsion_atom_site_label_2
_geom_torsion_atom_site_label_3
_geom_torsion_atom_site_label_4
_geom_torsion
O1 C7 N1 C9 -167.92(12)
C6 C7 N1 C9 15.57(19)
O1 C7 N1 C8 10.38(19)
C6 C7 N1 C8 -166.13(11)
C4 C3 C2 C1 0.2(2)
C3 C2 C1 C6 0.1(2)
C2 C1 C6 C5 -0.03(19)
C2 C1 C6 C7 172.52(12)
O1 C7 C6 C1 -135.93(14)
N1 C7 C6 C1 40.65(18)
O1 C7 C6 C5 36.76(18)
N1 C7 C6 C5 -146.66(12)
C11 C10 C9 C14 -1.12(19)
C11 C10 C9 N1 -175.96(12)
C7 N1 C9 C10 -130.90(13)
C8 N1 C9 C10 50.78(15)
C7 N1 C9 C14 54.47(18)
C8 N1 C9 C14 -123.85(13)
C10 C9 C14 C13 3.16(19)
N1 C9 C14 C13 177.72(12)
C10 C9 C14 N2 -177.65(12)
N1 C9 C14 N2 -3.1(2)
C16 N2 C14 C13 -114.37(15)
C15 N2 C14 C13 55.88(17)
C16 N2 C14 C9 66.42(18)
C15 N2 C14 C9 -123.33(14)
C14 N2 C16 O2 -179.34(13)
C15 N2 C16 O2 10.7(2)
C14 N2 C16 C17 1.4(2)
C15 N2 C16 C17 -168.59(12)
O2 C16 C17 C22 -130.65(15)
N2 C16 C17 C22 48.63(19)
O2 C16 C17 C18 42.95(19)
N2 C16 C17 C18 -137.78(14)
C18 C17 C22 C21 0.7(2)
C16 C17 C22 C21 174.23(13)
C17 C22 C21 C20 -0.1(2)
C22 C21 C20 C19 -0.2(2)
C9 C10 C11 C12 -1.2(2)
C10 C11 C12 C13 1.5(2)
C11 C12 C13 C14 0.6(2)
C9 C14 C13 C12 -2.9(2)
N2 C14 C13 C12 177.84(13)
C21 C20 C19 C18 -0.2(2)
C20 C19 C18 C17 0.8(2)
C22 C17 C18 C19 -1.1(2)
C16 C17 C18 C19 -174.94(13)
C1 C6 C5 C4 -0.3(2)
C7 C6 C5 C4 -173.27(13)
C2 C3 C4 C5 -0.5(2)
C6 C5 C4 C3 0.6(2)
